data_2221947
loop_
_publ_author_name
'Moreno-Fuquen, Rodolfo'
'Dvries, Richard'
'Theodoro, Jahyr'
'Ellena, Javier'

_publ_section_title
;
 4-{2-[4-(Dimethylamino)phenyl]ethylidene}benzonitrile
;
_journal_coeditor_code BV2116
_journal_issue 6
_journal_name_full 'Acta Crystallographica Section E'
_journal_page_first o1371
_journal_paper_doi 10.1107/S1600536809018674
_journal_volume 65
_journal_year 2009
_chemical_formula_iupac 'C17 H16 N2'
_chemical_formula_moiety 'C17 H16 N2'
_chemical_formula_sum 'C17 H16 N2'
_chemical_formula_weight 248.32
_chemical_melting_point 384.0(10)
_chemical_name_systematic
;
4-{2-[4-(Dimethylamino)phenyl]ethylidene}benzonitrile
;
_space_group_IT_number 14
_symmetry_cell_setting monoclinic
_symmetry_space_group_name_Hall '-P 2yn'
_symmetry_space_group_name_H-M 'P 1 21/n 1'
_atom_sites_solution_hydrogens geom
_atom_sites_solution_primary direct
_atom_sites_solution_secondary difmap
_audit_creation_method SHELXL-97
_cell_angle_alpha 90.00
_cell_angle_beta 93.6027(13)
_cell_angle_gamma 90.00
_cell_formula_units_Z 4
_cell_length_a 6.2009(2)
_cell_length_b 7.9706(3)
_cell_length_c 27.9619(11)
_cell_measurement_reflns_used 4640
_cell_measurement_temperature 291
_cell_measurement_theta_max 27.485
_cell_measurement_theta_min 2.91
_cell_volume 1379.28(9)
_computing_cell_refinement 'SCALEPACK (Otwinowski & Minor, 1997)'
_computing_data_collection 'COLLECT (Nonius, 2000)'
_computing_data_reduction 'DENZO and SCALEPACK (Otwinowski & Minor, 1997)'
_computing_molecular_graphics 'ORTEP-3 for Windows (Farrugia, 1997)'
_computing_publication_material 'PARST95 (Nardelli, 1995)'
_computing_structure_refinement 'SHELXL97 (Sheldrick, 2008)'
_computing_structure_solution 'SHELXS97 (Sheldrick, 2008)'
_diffrn_detector_area_resol_mean 9
_diffrn_measured_fraction_theta_full 0.990
_diffrn_measured_fraction_theta_max 0.990
_diffrn_measurement_device '95mm CCD camera on \k-goniostat'
_diffrn_measurement_device_type 'Bruker--Nonius KappaCCD'
_diffrn_measurement_method CCD
_diffrn_radiation_monochromator 'horizonally mounted graphite crystal'
_diffrn_radiation_source 'fine-focus sealed tube'
_diffrn_radiation_type MoK\a
_diffrn_radiation_wavelength 0.71073
_diffrn_reflns_av_R_equivalents 0.037
_diffrn_reflns_av_sigmaI/netI 0.043
_diffrn_reflns_limit_h_max 7
_diffrn_reflns_limit_h_min -7
_diffrn_reflns_limit_k_max 9
_diffrn_reflns_limit_k_min -9
_diffrn_reflns_limit_l_max 33
_diffrn_reflns_limit_l_min -33
_diffrn_reflns_number 4640
_diffrn_reflns_theta_full 25.05
_diffrn_reflns_theta_max 25.05
_diffrn_reflns_theta_min 3.33
_diffrn_standards_decay_% 0
_diffrn_standards_number 0
_exptl_absorpt_coefficient_mu 0.071
_exptl_absorpt_correction_type none
_exptl_crystal_colour yellow
_exptl_crystal_density_diffrn 1.196
_exptl_crystal_density_method 'not measured'
_exptl_crystal_description prism
_exptl_crystal_F_000 528
_exptl_crystal_size_max 0.28
_exptl_crystal_size_mid 0.14
_exptl_crystal_size_min 0.08
_refine_diff_density_max 0.122
_refine_diff_density_min -0.158
_refine_ls_extinction_method none
_refine_ls_goodness_of_fit_ref 1.023
_refine_ls_hydrogen_treatment constr
_refine_ls_matrix_type full
_refine_ls_number_parameters 192
_refine_ls_number_reflns 2443
_refine_ls_number_restraints 0
_refine_ls_restrained_S_all 1.023
_refine_ls_R_factor_all 0.096
_refine_ls_R_factor_gt 0.053
_refine_ls_shift/su_max 0.000
_refine_ls_shift/su_mean 0.000
_refine_ls_structure_factor_coef Fsqd
_refine_ls_weighting_details 'calc w=1/[\s^2^(Fo^2^)+(0.0926P)^2^+0.0631P] where P=(Fo^2^+2Fc^2^)/3'
_refine_ls_weighting_scheme calc
_refine_ls_wR_factor_gt 0.144
_refine_ls_wR_factor_ref 0.173
_reflns_number_gt 1428
_reflns_number_total 2443
_reflns_threshold_expression I>2\s(I)
_cod_data_source_file bv2116.cif
_cod_data_source_block I
_cod_depositor_comments
;
The following automatic conversions were performed:
'_exptl_absorpt_correction_type' value 'None' changed to 'none' according
to '/home/saulius/struct/CIF-dictionaries/cif_core.dic' dictionary named
'cif_core.dic' version 2.4.1 from 2010-06-29.

Automatic conversion script
Id: cif_fix_enum 1527 2010-12-29 10:47:43Z saulius 

The following automatic conversions were performed:

'_exptl_absorpt_correction_type' value 'None' changed to 'none'
according to /home/saulius/struct/CIF-dictionaries/cif_core.dic
dictionary named 'cif_core.dic' version 2.4.1 from 2010-06-29.

Automatic conversion script
Id: cif_fix_values 1715 2011-07-08 13:25:40Z adriana 
;
_cod_original_sg_symbol_H-M 'P 21/n'
_cod_database_code 2221947
_cod_database_fobs_code 2221947

loop_
_symmetry_equiv_pos_as_xyz
'x, y, z'
'-x+1/2, y+1/2, -z+1/2'
'-x, -y, -z'
'x-1/2, -y-1/2, z-1/2'

loop_
_atom_site_type_symbol
_atom_site_label
_atom_site_fract_x
_atom_site_fract_y
_atom_site_fract_z
_atom_site_U_iso_or_equiv
_atom_site_adp_type
_atom_site_calc_flag
_atom_site_refinement_flags
_atom_site_occupancy
_atom_site_disorder_assembly
_atom_site_disorder_group
N N1 0.0557(2) 0.34596(18) 0.41210(5) 0.0821(5) Uani d . 1 . .
N N2 1.1813(3) 0.3178(3) 0.01870(7) 0.1246(8) Uani d . 1 . .
C C1 -0.1199(3) 0.4594(3) 0.41729(7) 0.1036(7) Uani d . 1 . .
H H1A -0.2208 0.4503 0.3899 0.155 Uiso calc R 1 . .
H H1B -0.0658 0.5721 0.4197 0.155 Uiso calc R 1 . .
H H1C -0.1912 0.4320 0.4458 0.155 Uiso calc R 1 . .
C C2 0.1629(4) 0.2885(3) 0.45672(7) 0.1152(8) Uani d . 1 . .
H H2A 0.2872 0.3573 0.4645 0.173 Uiso calc R 1 . .
H H2B 0.2075 0.1740 0.4533 0.173 Uiso calc R 1 . .
H H2C 0.0648 0.2961 0.4819 0.173 Uiso calc R 1 . .
C C3 0.1650(3) 0.34508(19) 0.37074(6) 0.0701(5) Uani d . 1 A .
C C4 0.0836(3) 0.4231(2) 0.32872(6) 0.0797(5) Uani d . 1 . .
H H4 -0.0494 0.4772 0.3282 0.096 Uiso calc R 1 . .
C C5 0.1975(4) 0.4211(2) 0.28796(7) 0.0934(6) Uani d . 1 A .
H H5 0.1395 0.4750 0.2606 0.112 Uiso calc R 1 . .
C C6 0.3973(4) 0.3406(3) 0.28637(9) 0.1056(8) Uani d . 1 . .
C C7 0.4692(4) 0.2609(3) 0.32802(11) 0.1121(8) Uani d . 1 A .
H H7 0.5992 0.2026 0.3283 0.135 Uiso calc R 1 . .
C C8 0.3615(3) 0.2627(3) 0.36853(8) 0.0935(6) Uani d . 1 . .
H H8 0.4204 0.2074 0.3956 0.112 Uiso calc R 1 A .
C C9A 0.5574(9) 0.3187(5) 0.25116(12) 0.0751(9) Uani d P 0.60 A 1
H H9A 0.6791 0.2535 0.2588 0.075 Uiso calc PR 0.60 A 1
C C10A 0.5323(10) 0.3906(6) 0.20808(14) 0.0727(9) Uani d P 0.60 A 1
H H10A 0.4141 0.4596 0.2005 0.073 Uiso calc PR 0.60 A 1
C C11 0.6991(4) 0.3586(3) 0.17129(8) 0.0981(7) Uani d . 1 . .
C C12 0.6354(3) 0.4322(3) 0.12852(8) 0.0905(6) Uani d . 1 A .
H H12 0.5050 0.4902 0.1261 0.109 Uiso calc R 1 . .
C C13 0.7552(3) 0.4241(2) 0.08934(6) 0.0803(5) Uani d . 1 . .
H H13 0.7071 0.4769 0.0610 0.096 Uiso calc R 1 A .
C C14 0.9488(3) 0.3369(2) 0.09185(6) 0.0732(5) Uani d . 1 A .
C C15 1.0198(3) 0.2606(2) 0.13431(7) 0.0889(6) Uani d . 1 . .
H H15 1.1502 0.2025 0.1365 0.107 Uiso calc R 1 A .
C C16 0.8952(5) 0.2714(3) 0.17349(7) 0.1034(7) Uani d . 1 A .
H H16 0.9429 0.2194 0.2020 0.124 Uiso calc R 1 . .
C C17 1.0761(3) 0.3277(3) 0.05086(7) 0.0880(6) Uani d . 1 . .
C C9B 0.4576(10) 0.3811(9) 0.2327(3) 0.0708(13) Uani d P 0.40 A 2
H H9B 0.3677 0.4425 0.2113 0.071 Uiso d PR 0.40 A 2
C C10B 0.6456(9) 0.3229(8) 0.2215(3) 0.0737(13) Uani d P 0.40 A 2
H H10B 0.7370 0.2629 0.2429 0.074 Uiso d PR 0.40 A 2

loop_
_atom_site_aniso_label
_atom_site_aniso_U_11
_atom_site_aniso_U_22
_atom_site_aniso_U_33
_atom_site_aniso_U_12
_atom_site_aniso_U_13
_atom_site_aniso_U_23
N1 0.0877(10) 0.0838(10) 0.0747(10) 0.0108(8) 0.0039(8) 0.0070(7)
N2 0.1098(15) 0.150(2) 0.1173(16) 0.0013(13) 0.0338(13) -0.0152(13)
C1 0.0975(14) 0.1195(17) 0.0957(14) 0.0204(13) 0.0203(11) 0.0006(12)
C2 0.1341(19) 0.1260(18) 0.0844(14) 0.0219(15) -0.0015(13) 0.0214(12)
C3 0.0744(11) 0.0586(10) 0.0770(11) -0.0002(8) 0.0043(9) -0.0007(8)
C4 0.0851(12) 0.0759(12) 0.0776(12) 0.0027(10) 0.0001(9) -0.0036(9)
C5 0.1241(17) 0.0847(13) 0.0718(12) -0.0215(13) 0.0105(11) -0.0066(10)
C6 0.1192(19) 0.0875(15) 0.1158(18) -0.0355(14) 0.0531(16) -0.0418(13)
C7 0.1003(17) 0.0895(16) 0.150(2) 0.0056(13) 0.0389(17) -0.0172(16)
C8 0.0871(13) 0.0776(13) 0.1165(16) 0.0126(11) 0.0113(12) 0.0065(11)
C9A 0.077(2) 0.071(2) 0.076(2) 0.0044(19) -0.003(2) -0.0016(19)
C10A 0.072(3) 0.068(2) 0.077(3) 0.001(2) 0.000(2) -0.002(2)
C11 0.1216(18) 0.0869(15) 0.0880(15) -0.0386(14) 0.0244(14) -0.0234(12)
C12 0.0883(13) 0.0880(14) 0.0967(15) -0.0082(10) 0.0177(11) -0.0184(11)
C13 0.0801(12) 0.0784(12) 0.0821(12) -0.0027(9) 0.0024(10) 0.0007(9)
C14 0.0737(11) 0.0689(11) 0.0769(12) -0.0083(9) 0.0034(9) -0.0078(9)
C15 0.0949(14) 0.0773(12) 0.0920(14) 0.0007(11) -0.0143(11) -0.0034(10)
C16 0.153(2) 0.0870(14) 0.0688(13) -0.0326(15) -0.0075(13) 0.0035(10)
C17 0.0785(12) 0.0918(14) 0.0936(14) -0.0045(11) 0.0064(11) -0.0123(11)
C9B 0.072(4) 0.066(3) 0.072(4) -0.003(3) -0.010(3) 0.002(3)
C10B 0.078(3) 0.072(3) 0.070(4) 0.002(3) -0.005(3) 0.005(3)

loop_
_atom_type_symbol
_atom_type_description
_atom_type_scat_dispersion_real
_atom_type_scat_dispersion_imag
_atom_type_scat_source
C C 0.0033 0.0016 'International Tables Vol C Tables 4.2.6.8 and 6.1.1.4'
H H 0.0000 0.0000 'International Tables Vol C Tables 4.2.6.8 and 6.1.1.4'
O O 0.0106 0.0060 'International Tables Vol C Tables 4.2.6.8 and 6.1.1.4'
N N 0.0061 0.0033 'International Tables Vol C Tables 4.2.6.8 and 6.1.1.4'
Cl Cl 0.1484 0.1585 'International Tables Vol C Tables 4.2.6.8 and 6.1.1.4'

loop_
_geom_angle_atom_site_label_1
_geom_angle_atom_site_label_2
_geom_angle_atom_site_label_3
_geom_angle_site_symmetry_1
_geom_angle_site_symmetry_3
_geom_angle
_geom_angle_publ_flag
C3 N1 C1 . . 120.45(15) ?
C3 N1 C2 . . 119.86(16) ?
C1 N1 C2 . . 115.03(16) ?
N1 C1 H1A . . 109.5 ?
N1 C1 H1B . . 109.5 ?
H1A C1 H1B . . 109.5 ?
N1 C1 H1C . . 109.5 ?
H1A C1 H1C . . 109.5 ?
H1B C1 H1C . . 109.5 ?
N1 C2 H2A . . 109.5 ?
N1 C2 H2B . . 109.5 ?
H2A C2 H2B . . 109.5 ?
N1 C2 H2C . . 109.5 ?
H2A C2 H2C . . 109.5 ?
H2B C2 H2C . . 109.5 ?
N1 C3 C8 . . 121.29(17) ?
N1 C3 C4 . . 122.25(16) ?
C8 C3 C4 . . 116.45(17) ?
C5 C4 C3 . . 120.92(18) ?
C5 C4 H4 . . 119.5 ?
C3 C4 H4 . . 119.5 ?
C4 C5 C6 . . 122.2(2) ?
C4 C5 H5 . . 118.9 ?
C6 C5 H5 . . 118.9 ?
C7 C6 C5 . . 115.18(19) ?
C7 C6 C9A . . 108.6(3) ?
C5 C6 C9A . . 136.2(3) ?
C7 C6 C9B . . 143.5(3) ?
C5 C6 C9B . . 101.4(3) ?
C8 C7 C6 . . 123.7(2) ?
C8 C7 H7 . . 118.2 ?
C6 C7 H7 . . 118.2 ?
C7 C8 C3 . . 121.6(2) ?
C7 C8 H8 . . 119.2 ?
C3 C8 H8 . . 119.2 ?
C10A C9A C6 . . 121.0(7) ?
C10A C9A H9A . . 119.5 ?
C6 C9A H9A . . 119.5 ?
C10A C9A H10B . . 92.3 ?
C6 C9A H10B . . 146.5 ?
C9A C10A C11 . . 119.5(6) ?
C9A C10A H10A . . 120.3 ?
C11 C10A H10A . . 120.3 ?
C9A C10A H9B . . 98.2 ?
C11 C10A H9B . . 141.5 ?
C12 C11 C16 . . 117.02(19) ?
C12 C11 C10B . . 146.8(4) ?
C16 C11 C10B . . 96.2(3) ?
C12 C11 C10A . . 110.3(3) ?
C16 C11 C10A . . 132.7(3) ?
C13 C12 C11 . . 122.7(2) ?
C13 C12 H12 . . 118.7 ?
C11 C12 H12 . . 118.7 ?
C12 C13 C14 . . 119.85(18) ?
C12 C13 H13 . . 120.1 ?
C14 C13 H13 . . 120.1 ?
C15 C14 C13 . . 119.55(17) ?
C15 C14 C17 . . 120.16(18) ?
C13 C14 C17 . . 120.28(17) ?
C14 C15 C16 . . 119.3(2) ?
C14 C15 H15 . . 120.3 ?
C16 C15 H15 . . 120.3 ?
C15 C16 C11 . . 121.58(19) ?
C15 C16 H16 . . 119.2 ?
C11 C16 H16 . . 119.2 ?
N2 C17 C14 . . 178.3(2) ?
C10B C9B C6 . . 114.5(9) ?
C10B C9B H9B . . 122.7 ?
C6 C9B H9B . . 122.8 ?
C9B C10B C11 . . 114.2(9) ?
C9B C10B H10B . . 123.0 ?
C11 C10B H10B . . 122.8 ?

loop_
_geom_bond_atom_site_label_1
_geom_bond_atom_site_label_2
_geom_bond_site_symmetry_2
_geom_bond_distance
_geom_bond_publ_flag
N1 C3 . 1.377(2) ?
N1 C1 . 1.430(2) ?
N1 C2 . 1.451(2) ?
N2 C17 . 1.146(2) ?
C1 H1A . 0.9600 ?
C1 H1B . 0.9600 ?
C1 H1C . 0.9600 ?
C2 H2A . 0.9600 ?
C2 H2B . 0.9600 ?
C2 H2C . 0.9600 ?
C3 C8 . 1.389(3) ?
C3 C4 . 1.396(2) ?
C4 C5 . 1.378(3) ?
C4 H4 . 0.9300 ?
C5 C6 . 1.398(3) ?
C5 H5 . 0.9300 ?
C6 C7 . 1.376(3) ?
C6 C9A . 1.452(5) ?
C6 C9B . 1.603(9) ?
C7 C8 . 1.350(3) ?
C7 H7 . 0.9300 ?
C8 H8 . 0.9300 ?
C9A C10A . 1.334(6) ?
C9A H9A . 0.9300 ?
C9A H10B . 1.2345 ?
C10A C11 . 1.525(6) ?
C10A H10A . 0.9300 ?
C10A H9B . 1.1103 ?
C11 C12 . 1.368(3) ?
C11 C16 . 1.399(3) ?
C11 C10B . 1.491(8) ?
C12 C13 . 1.363(2) ?
C12 H12 . 0.9300 ?
C13 C14 . 1.385(2) ?
C13 H13 . 0.9300 ?
C14 C15 . 1.381(2) ?
C14 C17 . 1.434(3) ?
C15 C16 . 1.382(3) ?
C15 H15 . 0.9300 ?
C16 H16 . 0.9300 ?
C9B C10B . 1.310(9) ?
C9B H9B . 0.9300 ?
C10B H10B . 0.9300 ?

loop_
_geom_hbond_atom_site_label_D
_geom_hbond_atom_site_label_H
_geom_hbond_atom_site_label_A
_geom_hbond_site_symmetry_A
_geom_hbond_distance_DH
_geom_hbond_distance_HA
_geom_hbond_distance_DA
_geom_hbond_angle_DHA
C1 H1C N2 4_466 0.96 2.99 3.858(3) 150.7
C2 H2C N2 4_466 0.96 2.80 3.646(3) 147.2
C13 H13 N2 3_765 0.93 2.88 3.696(3) 146.7

loop_
_geom_torsion_atom_site_label_1
_geom_torsion_atom_site_label_2
_geom_torsion_atom_site_label_3
_geom_torsion_atom_site_label_4
_geom_torsion_site_symmetry_1
_geom_torsion_site_symmetry_2
_geom_torsion_site_symmetry_3
_geom_torsion_site_symmetry_4
_geom_torsion
_geom_torsion_publ_flag
C1 N1 C3 C8 . . . . 166.46(18) ?
C2 N1 C3 C8 . . . . 11.9(3) ?
C1 N1 C3 C4 . . . . -14.9(3) ?
C2 N1 C3 C4 . . . . -169.52(18) ?
N1 C3 C4 C5 . . . . 179.55(15) ?
C8 C3 C4 C5 . . . . -1.8(3) ?
C3 C4 C5 C6 . . . . 0.5(3) ?
C4 C5 C6 C7 . . . . 1.3(3) ?
C4 C5 C6 C9A . . . . -178.0(2) ?
C4 C5 C6 C9B . . . . -178.5(2) ?
C5 C6 C7 C8 . . . . -2.1(3) ?
C9A C6 C7 C8 . . . . 177.5(2) ?
C9B C6 C7 C8 . . . . 177.6(4) ?
C6 C7 C8 C3 . . . . 0.9(3) ?
N1 C3 C8 C7 . . . . 179.79(17) ?
C4 C3 C8 C7 . . . . 1.1(3) ?
C7 C6 C9A C10A . . . . -176.8(3) ?
C5 C6 C9A C10A . . . . 2.5(5) ?
C9B C6 C9A C10A . . . . 3.3(4) ?
C6 C9A C10A C11 . . . . -177.4(3) ?
C9A C10A C11 C12 . . . . 175.2(3) ?
C9A C10A C11 C16 . . . . -4.6(5) ?
C9A C10A C11 C10B . . . . -2.9(4) ?
C16 C11 C12 C13 . . . . -0.5(3) ?
C10B C11 C12 C13 . . . . -178.3(4) ?
C10A C11 C12 C13 . . . . 179.7(2) ?
C11 C12 C13 C14 . . . . 0.7(3) ?
C12 C13 C14 C15 . . . . -0.7(3) ?
C12 C13 C14 C17 . . . . -179.97(16) ?
C13 C14 C15 C16 . . . . 0.6(3) ?
C17 C14 C15 C16 . . . . 179.78(16) ?
C14 C15 C16 C11 . . . . -0.3(3) ?
C12 C11 C16 C15 . . . . 0.3(3) ?
C10B C11 C16 C15 . . . . 179.1(2) ?
C10A C11 C16 C15 . . . . -179.9(2) ?
C7 C6 C9B C10B . . . . -1.6(7) ?
C5 C6 C9B C10B . . . . 178.1(4) ?
C9A C6 C9B C10B . . . . -1.3(3) ?
C6 C9B C10B C11 . . . . 179.1(3) ?
C12 C11 C10B C9B . . . . 1.2(7) ?
C16 C11 C10B C9B . . . . -176.8(4) ?
C10A C11 C10B C9B . . . . 4.4(4) ?
